data_7047170
loop_
_publ_author_name
'Liu, Hsueh-Ju'
'Ziegler, Micah S.'
'Tilley, T. Don'

_publ_section_title
;
 Synthesis, structures, and reactivity studies of cyclometalated
 N-heterocyclic carbene complexes of ruthenium.
;
_journal_issue 35
_journal_name_full 'Dalton transactions (Cambridge, England : 2003)'
_journal_page_first 12138
_journal_page_last 12146
_journal_paper_doi 10.1039/c8dt01925h
_journal_volume 47
_journal_year 2018
_chemical_formula_moiety 'C43 H58 N2 Ru Si, C2.5 H5'
_chemical_formula_sum 'C45.5 H63 N2 Ru Si'
_chemical_formula_weight 767.14
_chemical_name_common hj4156
_space_group_crystal_system monoclinic
_space_group_IT_number 14
_space_group_name_Hall '-P 2yn'
_space_group_name_H-M_alt 'P 1 21/n 1'
_symmetry_space_group_name_Hall '-P 2yn'
_symmetry_space_group_name_H-M 'P 1 21/n 1'
_atom_sites_solution_hydrogens mixed
_atom_sites_solution_primary iterative
_atom_sites_solution_secondary difmap
_audit_creation_method SHELXL-2014
_audit_update_record
;
2018-07-05 deposited with the CCDC.
2018-07-09 downloaded from the CCDC.
;
_cell_angle_alpha 90
_cell_angle_beta 94.924(3)
_cell_angle_gamma 90
_cell_formula_units_Z 4
_cell_length_a 11.0987(5)
_cell_length_b 11.9821(6)
_cell_length_c 30.8510(15)
_cell_measurement_reflns_used 9874
_cell_measurement_temperature 100(2)
_cell_measurement_theta_max 25.22
_cell_measurement_theta_min 2.51
_cell_volume 4087.6(3)
_computing_cell_refinement 'Bruker APEX2 v. 2011.4'
_computing_data_collection 'Bruker APEX2 v. 2011.4'
_computing_data_reduction 'Bruker APEX2 v. 2011.4'
_computing_molecular_graphics ORTEP-32
_computing_publication_material WinGX
_computing_structure_refinement 'SHELXL-2014 (Sheldrick, 2014)'
_computing_structure_solution 'Superflip V04/17/13'
_diffrn_ambient_temperature 100(2)
_diffrn_detector_area_resol_mean 8.366
_diffrn_measured_fraction_theta_full 0.999
_diffrn_measured_fraction_theta_max 0.997
_diffrn_measurement_device_type 'Bruker APEX-II CCD'
_diffrn_measurement_method 'phi and omega scans'
_diffrn_radiation_type MoK\a
_diffrn_radiation_wavelength 0.71073
_diffrn_reflns_av_R_equivalents 0.0694
_diffrn_reflns_av_unetI/netI 0.0424
_diffrn_reflns_Laue_measured_fraction_full 0.999
_diffrn_reflns_Laue_measured_fraction_max 0.997
_diffrn_reflns_limit_h_max 13
_diffrn_reflns_limit_h_min -13
_diffrn_reflns_limit_k_max 14
_diffrn_reflns_limit_k_min -14
_diffrn_reflns_limit_l_max 37
_diffrn_reflns_limit_l_min -37
_diffrn_reflns_number 96890
_diffrn_reflns_point_group_measured_fraction_full 0.999
_diffrn_reflns_point_group_measured_fraction_max 0.997
_diffrn_reflns_theta_full 25.000
_diffrn_reflns_theta_max 25.378
_diffrn_reflns_theta_min 1.824
_diffrn_source 'microfocus sealed tube'
_exptl_absorpt_coefficient_mu 0.445
_exptl_absorpt_correction_T_max 0.7452
_exptl_absorpt_correction_T_min 0.6872
_exptl_absorpt_correction_type multi-scan
_exptl_absorpt_process_details SADABS
_exptl_crystal_colour colorless
_exptl_crystal_density_diffrn 1.247
_exptl_crystal_description block
_exptl_crystal_F_000 1632
_exptl_crystal_size_max 0.220
_exptl_crystal_size_mid 0.120
_exptl_crystal_size_min 0.100
_refine_diff_density_max 0.578
_refine_diff_density_min -0.515
_refine_diff_density_rms 0.072
_refine_ls_extinction_method none
_refine_ls_goodness_of_fit_ref 1.028
_refine_ls_hydrogen_treatment mixed
_refine_ls_matrix_type full
_refine_ls_number_parameters 513
_refine_ls_number_reflns 7496
_refine_ls_number_restraints 0
_refine_ls_restrained_S_all 1.028
_refine_ls_R_factor_all 0.0550
_refine_ls_R_factor_gt 0.0360
_refine_ls_shift/su_max 0.003
_refine_ls_shift/su_mean 0.000
_refine_ls_structure_factor_coef Fsqd
_refine_ls_weighting_details 'w=1/[\s^2^(Fo^2^)+(0.0221P)^2^+6.0181P] where P=(Fo^2^+2Fc^2^)/3'
_refine_ls_weighting_scheme calc
_refine_ls_wR_factor_gt 0.0692
_refine_ls_wR_factor_ref 0.0760
_reflns_Friedel_coverage 0.000
_reflns_number_gt 5927
_reflns_number_total 7496
_reflns_threshold_expression 'I > 2\s(I)'
_cod_data_source_file c8dt01925h2.cif
_cod_data_source_block hj4156
_cod_depositor_comments 'Adding full bibliography for 7047167--7047171.cif.'
_cod_original_formula_sum 'C45.50 H63 N2 Ru Si'
_cod_database_code 7047170
_shelx_space_group_comment
; 
The symmetry employed for this shelxl refinement is uniquely defined 
by the following loop, which should always be used as a source of 
symmetry information in preference to the above space-group names. 
They are only intended as comments. 
;
_shelx_estimated_absorpt_t_min 0.908
_shelx_estimated_absorpt_t_max 0.957
_shelxl_version_number 2014-3

loop_
_space_group_symop_operation_xyz
'x, y, z'
'-x+1/2, y+1/2, -z+1/2'
'-x, -y, -z'
'x-1/2, -y-1/2, z-1/2'

loop_
_atom_site_label
_atom_site_type_symbol
_atom_site_fract_x
_atom_site_fract_y
_atom_site_fract_z
_atom_site_U_iso_or_equiv
_atom_site_adp_type
_atom_site_occupancy
_atom_site_site_symmetry_order
_atom_site_calc_flag
_atom_site_refinement_flags_posn
_atom_site_refinement_flags_adp
_atom_site_refinement_flags_occupancy
_atom_site_disorder_assembly
_atom_site_disorder_group
C1 C 0.5646(2) 0.3264(2) 0.18194(8) 0.0182(6) Uani 1 1 d . . . . .
C2 C 0.5566(2) 0.4384(2) 0.24516(8) 0.0167(6) Uani 1 1 d . . . . .
C3 C 0.5080(2) 0.5137(2) 0.21353(8) 0.0168(6) Uani 1 1 d . . . . .
C4 C 0.4756(2) 0.6184(2) 0.22883(9) 0.0187(6) Uani 1 1 d . . . . .
H4 H 0.4484 0.6745 0.2085 0.022 Uiso 1 1 calc R U . . .
C5 C 0.4822(2) 0.6421(2) 0.27265(9) 0.0215(6) Uani 1 1 d . . . . .
H5 H 0.4621 0.7146 0.2822 0.026 Uiso 1 1 calc R U . . .
C6 C 0.5179(2) 0.5607(2) 0.30281(9) 0.0215(6) Uani 1 1 d . . . . .
H6 H 0.5160 0.5766 0.3329 0.026 Uiso 1 1 calc R U . . .
C7 C 0.5567(2) 0.4558(2) 0.29029(8) 0.0201(6) Uani 1 1 d . . . . .
C8 C 0.5881(3) 0.3675(3) 0.32508(10) 0.0288(8) Uani 1 1 d . . . . .
C11 C 0.6821(2) 0.2581(2) 0.24074(9) 0.0242(7) Uani 1 1 d . . . . .
H11 H 0.7221 0.2525 0.2691 0.029 Uiso 1 1 calc R U . . .
C12 C 0.6931(3) 0.1888(2) 0.20750(9) 0.0266(7) Uani 1 1 d . . . . .
H12 H 0.7422 0.1238 0.2081 0.032 Uiso 1 1 calc R U . . .
C13 C 0.5920(3) 0.1563(2) 0.13422(9) 0.0294(7) Uani 1 1 d . . . . .
C14 C 0.6466(3) 0.1759(2) 0.09523(9) 0.0328(8) Uani 1 1 d . . . . .
C15 C 0.7359(3) 0.2698(3) 0.09018(9) 0.0317(8) Uani 1 1 d . . . . .
H15 H 0.7290 0.3235 0.1147 0.038 Uiso 1 1 calc R U . . .
C16 C 0.7091(3) 0.3336(3) 0.04760(9) 0.0327(8) Uani 1 1 d . . . . .
H16A H 0.7212 0.2841 0.0230 0.049 Uiso 1 1 calc R U . . .
H16B H 0.7638 0.3977 0.0470 0.049 Uiso 1 1 calc R U . . .
H16C H 0.6252 0.3599 0.0454 0.049 Uiso 1 1 calc R U . . .
C17 C 0.8661(3) 0.2255(3) 0.09336(12) 0.0568(11) Uani 1 1 d . . . . .
H17A H 0.8853 0.1912 0.1220 0.085 Uiso 1 1 calc R U . . .
H17B H 0.9220 0.2873 0.0896 0.085 Uiso 1 1 calc R U . . .
H17C H 0.8741 0.1696 0.0706 0.085 Uiso 1 1 calc R U . . .
C18 C 0.6197(4) 0.1014(3) 0.06118(10) 0.0463(10) Uani 1 1 d . . . . .
H18 H 0.6524 0.1140 0.0341 0.056 Uiso 1 1 calc R U . . .
C19 C 0.5474(4) 0.0104(3) 0.06569(11) 0.0564(12) Uani 1 1 d . . . . .
H19 H 0.5316 -0.0398 0.0420 0.068 Uiso 1 1 calc R U . . .
C20 C 0.4973(4) -0.0089(3) 0.10437(11) 0.0538(11) Uani 1 1 d . . . . .
H20 H 0.4482 -0.0730 0.1072 0.065 Uiso 1 1 calc R U . . .
C21 C 0.5175(4) 0.0641(2) 0.13955(10) 0.0398(9) Uani 1 1 d . . . . .
C22 C 0.4605(4) 0.0382(3) 0.18172(10) 0.0529(11) Uani 1 1 d . . . . .
H22 H 0.4632 0.1078 0.1997 0.063 Uiso 1 1 calc R U . . .
C23 C 0.3269(4) 0.0029(3) 0.17314(12) 0.0706(14) Uani 1 1 d . . . . .
H23A H 0.2853 0.0540 0.1521 0.106 Uiso 1 1 calc R U . . .
H23B H 0.2879 0.0053 0.2004 0.106 Uiso 1 1 calc R U . . .
H23C H 0.3227 -0.0732 0.1615 0.106 Uiso 1 1 calc R U . . .
C24 C 0.5308(5) -0.0524(3) 0.20814(11) 0.0765(16) Uani 1 1 d . . . . .
H24A H 0.5358 -0.1196 0.1902 0.115 Uiso 1 1 calc R U . . .
H24B H 0.4890 -0.0703 0.2340 0.115 Uiso 1 1 calc R U . . .
H24C H 0.6125 -0.0255 0.2171 0.115 Uiso 1 1 calc R U . . .
C25 C 0.2828(2) 0.3904(3) 0.14626(9) 0.0285(7) Uani 1 1 d . . . . .
C26 C 0.2345(3) 0.3023(3) 0.17441(11) 0.0541(11) Uani 1 1 d . . . . .
H26A H 0.2312 0.3314 0.2040 0.081 Uiso 1 1 calc R U . . .
H26B H 0.2875 0.2369 0.1751 0.081 Uiso 1 1 calc R U . . .
H26C H 0.1530 0.2810 0.1626 0.081 Uiso 1 1 calc R U . . .
C27 C 0.3307(2) 0.3730(2) 0.10508(9) 0.0235(6) Uani 1 1 d . . . . .
C28 C 0.3304(3) 0.2656(3) 0.08037(11) 0.0414(9) Uani 1 1 d . . . . .
H28A H 0.2531 0.2572 0.0628 0.062 Uiso 1 1 calc R U . . .
H28B H 0.3414 0.2031 0.1009 0.062 Uiso 1 1 calc R U . . .
H28C H 0.3965 0.2659 0.0613 0.062 Uiso 1 1 calc R U . . .
C29 C 0.3558(2) 0.4799(2) 0.08799(9) 0.0185(6) Uani 1 1 d . . . . .
C30 C 0.3901(3) 0.4990(3) 0.04244(9) 0.0282(7) Uani 1 1 d . . . . .
H30A H 0.4623 0.4551 0.0377 0.042 Uiso 1 1 calc R U . . .
H30B H 0.4072 0.5784 0.0384 0.042 Uiso 1 1 calc R U . . .
H30C H 0.3232 0.4760 0.0215 0.042 Uiso 1 1 calc R U . . .
C31 C 0.3241(2) 0.5637(2) 0.11807(9) 0.0228(6) Uani 1 1 d . . . . .
C32 C 0.3234(3) 0.6871(2) 0.11113(11) 0.0392(8) Uani 1 1 d . . . . .
H32A H 0.2401 0.7149 0.1102 0.059 Uiso 1 1 calc R U . . .
H32B H 0.3572 0.7042 0.0836 0.059 Uiso 1 1 calc R U . . .
H32C H 0.3724 0.7233 0.1351 0.059 Uiso 1 1 calc R U . . .
C33 C 0.2769(2) 0.5072(3) 0.15374(9) 0.0266(7) Uani 1 1 d . . . . .
C34 C 0.2182(3) 0.5629(4) 0.18996(11) 0.0508(10) Uani 1 1 d . . . . .
H34A H 0.1305 0.5653 0.1828 0.076 Uiso 1 1 calc R U . . .
H34B H 0.2494 0.6391 0.1938 0.076 Uiso 1 1 calc R U . . .
H34C H 0.2364 0.5207 0.2169 0.076 Uiso 1 1 calc R U . . .
C35 C 0.7641(2) 0.5816(3) 0.11275(9) 0.0262(7) Uani 1 1 d . . . . .
C36 C 0.7526(2) 0.6446(2) 0.07401(9) 0.0257(7) Uani 1 1 d . . . . .
C37 C 0.6389(3) 0.7095(3) 0.06066(11) 0.0384(8) Uani 1 1 d . . . . .
H37A H 0.6400 0.7801 0.0767 0.058 Uiso 1 1 calc R U . . .
H37B H 0.5682 0.6656 0.0672 0.058 Uiso 1 1 calc R U . . .
H37C H 0.6348 0.7249 0.0294 0.058 Uiso 1 1 calc R U . . .
C38 C 0.8483(3) 0.6516(3) 0.04776(10) 0.0320(7) Uani 1 1 d . . . . .
H38 H 0.8390 0.6949 0.0219 0.038 Uiso 1 1 calc R U . . .
C39 C 0.9569(3) 0.5971(3) 0.05848(10) 0.0358(8) Uani 1 1 d . . . . .
C40 C 1.0612(3) 0.6097(4) 0.03028(11) 0.0533(11) Uani 1 1 d . . . . .
H40A H 1.1117 0.6730 0.0406 0.080 Uiso 1 1 calc R U . . .
H40B H 1.0296 0.6229 0.0001 0.080 Uiso 1 1 calc R U . . .
H40C H 1.1099 0.5414 0.0319 0.080 Uiso 1 1 calc R U . . .
C41 C 0.9679(3) 0.5336(3) 0.09597(10) 0.0417(9) Uani 1 1 d . . . . .
H41 H 1.0412 0.4945 0.1035 0.050 Uiso 1 1 calc R U . . .
C42 C 0.8738(3) 0.5254(3) 0.12319(10) 0.0356(8) Uani 1 1 d . . . . .
C43 C 0.8972(3) 0.4571(4) 0.16456(11) 0.0532(10) Uani 1 1 d . . . . .
H43A H 0.9124 0.5074 0.1895 0.080 Uiso 1 1 calc R U . . .
H43B H 0.9678 0.4092 0.1622 0.080 Uiso 1 1 calc R U . . .
H43C H 0.8263 0.4108 0.1687 0.080 Uiso 1 1 calc R U . . .
C90 C 0.1879(6) 0.9645(8) 0.04321(19) 0.143(3) Uani 1 1 d . . . . .
H90A H 0.1608 0.8867 0.0436 0.214 Uiso 1 1 calc R U . A 3
H90B H 0.1940 0.9944 0.0729 0.214 Uiso 1 1 calc R U . A 3
H90C H 0.2673 0.9682 0.0316 0.214 Uiso 1 1 calc R U . A 3
C92 C 0.0000 1.0000 0.0000 0.129(4) Uani 1 2 d S . P . .
N1 N 0.6203(2) 0.22793(18) 0.17166(7) 0.0215(5) Uani 1 1 d . . . . .
N2 N 0.60020(19) 0.34051(17) 0.22551(7) 0.0172(5) Uani 1 1 d . . . . .
Si1 Si 0.64149(7) 0.57989(7) 0.15292(3) 0.0269(2) Uani 1 1 d . . . . .
Ru1 Ru 0.47460(2) 0.45253(2) 0.15010(2) 0.01359(7) Uani 1 1 d . . . . .
C9 C 0.5054(6) 0.2716(5) 0.32242(19) 0.0284(16) Uani 0.509(6) 1 d . . P B 1
H9A H 0.4241 0.2963 0.3282 0.043 Uiso 0.509(6) 1 calc R U P B 1
H9B H 0.5340 0.2156 0.3441 0.043 Uiso 0.509(6) 1 calc R U P B 1
H9C H 0.5029 0.2387 0.2933 0.043 Uiso 0.509(6) 1 calc R U P B 1
C10 C 0.6161(6) 0.4104(5) 0.37220(19) 0.0342(18) Uani 0.509(6) 1 d . . P B 1
H10A H 0.5431 0.4436 0.3825 0.051 Uiso 0.509(6) 1 calc R U P B 1
H10B H 0.6802 0.4669 0.3728 0.051 Uiso 0.509(6) 1 calc R U P B 1
H10C H 0.6430 0.3480 0.3912 0.051 Uiso 0.509(6) 1 calc R U P B 1
C9A C 0.4737(6) 0.3594(6) 0.3546(2) 0.043(2) Uani 0.491(6) 1 d . . P B 2
H9A1 H 0.4863 0.2972 0.3752 0.065 Uiso 0.491(6) 1 calc R U P B 2
H9A2 H 0.3994 0.3467 0.3358 0.065 Uiso 0.491(6) 1 calc R U P B 2
H9A3 H 0.4666 0.4292 0.3708 0.065 Uiso 0.491(6) 1 calc R U P B 2
C10A C 0.6958(6) 0.3894(6) 0.3500(2) 0.037(2) Uani 0.491(6) 1 d . . P B 2
H10D H 0.7623 0.3922 0.3311 0.055 Uiso 0.491(6) 1 calc R U P B 2
H10E H 0.7113 0.3301 0.3716 0.055 Uiso 0.491(6) 1 calc R U P B 2
H10F H 0.6896 0.4612 0.3648 0.055 Uiso 0.491(6) 1 calc R U P B 2
C91 C 0.1067(9) 1.0261(8) 0.0175(5) 0.167(7) Uani 0.713(13) 1 d . . P C 3
H91A H 0.0939 1.0943 0.0347 0.201 Uiso 0.713(13) 1 calc R U P C 3
H91B H 0.1518 1.0506 -0.0071 0.201 Uiso 0.713(13) 1 calc R U P C 3
C91A C 0.0793(12) 0.9338(14) 0.0224(4) 0.055(6) Uani 0.287(13) 1 d . . P C 4
H91C H 0.0981 0.8737 0.0020 0.066 Uiso 0.287(13) 1 calc R U P C 4
H91D H 0.0339 0.8980 0.0449 0.066 Uiso 0.287(13) 1 calc R U P C 4
H8 H 0.672(4) 0.327(4) 0.3191(16) 0.007(10) Uiso 0.509(6) 1 d . . P B 1
H8A H 0.582(6) 0.316(5) 0.3123(18) 0.007(10) Uiso 0.491(6) 1 d . . P B 2
H1 H 0.580(2) 0.431(2) 0.1208(8) 0.025(7) Uiso 1 1 d . . . . .
H2 H 0.594(3) 0.690(3) 0.1505(10) 0.045(9) Uiso 1 1 d . . . . .
H3 H 0.716(3) 0.573(2) 0.1919(10) 0.039(9) Uiso 1 1 d . . . . .

loop_
_atom_site_aniso_label
_atom_site_aniso_U_11
_atom_site_aniso_U_22
_atom_site_aniso_U_33
_atom_site_aniso_U_23
_atom_site_aniso_U_13
_atom_site_aniso_U_12
C1 0.0207(14) 0.0174(14) 0.0172(15) -0.0014(12) 0.0058(11) -0.0001(11)
C2 0.0174(13) 0.0170(14) 0.0163(14) -0.0009(12) 0.0045(11) -0.0020(11)
C3 0.0132(13) 0.0202(15) 0.0179(15) 0.0000(12) 0.0054(11) -0.0047(11)
C4 0.0178(14) 0.0186(15) 0.0203(16) 0.0000(12) 0.0052(11) 0.0007(11)
C5 0.0189(14) 0.0195(15) 0.0268(17) -0.0071(13) 0.0063(12) -0.0010(12)
C6 0.0240(14) 0.0246(16) 0.0166(15) -0.0055(13) 0.0055(12) -0.0067(12)
C7 0.0221(14) 0.0222(15) 0.0162(14) -0.0003(13) 0.0034(11) -0.0057(12)
C8 0.046(2) 0.0252(18) 0.0157(17) -0.0031(14) 0.0072(15) -0.0018(16)
C11 0.0283(16) 0.0281(16) 0.0164(16) 0.0051(13) 0.0025(12) 0.0090(13)
C12 0.0354(17) 0.0235(16) 0.0221(17) 0.0079(13) 0.0086(13) 0.0141(13)
C13 0.058(2) 0.0149(15) 0.0153(16) 0.0010(13) 0.0032(14) 0.0153(14)
C14 0.059(2) 0.0228(17) 0.0179(17) 0.0059(14) 0.0094(15) 0.0219(15)
C15 0.0417(18) 0.0375(19) 0.0175(16) 0.0064(14) 0.0121(14) 0.0217(15)
C16 0.0347(17) 0.0402(19) 0.0243(17) 0.0087(15) 0.0081(14) 0.0138(15)
C17 0.056(2) 0.076(3) 0.039(2) 0.011(2) 0.0065(18) 0.044(2)
C18 0.096(3) 0.028(2) 0.0161(18) 0.0022(15) 0.0128(18) 0.025(2)
C19 0.130(4) 0.0199(18) 0.0188(19) -0.0037(15) 0.004(2) 0.018(2)
C20 0.124(4) 0.0143(17) 0.023(2) -0.0006(15) 0.006(2) -0.0006(19)
C21 0.088(3) 0.0117(16) 0.0205(17) 0.0010(13) 0.0062(17) 0.0043(16)
C22 0.119(3) 0.0188(17) 0.0221(18) -0.0028(15) 0.016(2) -0.021(2)
C23 0.136(4) 0.040(2) 0.039(2) -0.0108(19) 0.023(2) -0.049(3)
C24 0.185(5) 0.0207(19) 0.023(2) 0.0053(17) 0.003(3) -0.017(3)
C25 0.0194(15) 0.045(2) 0.0211(17) 0.0063(15) -0.0004(12) -0.0137(14)
C26 0.049(2) 0.074(3) 0.039(2) 0.016(2) 0.0025(17) -0.039(2)
C27 0.0253(15) 0.0222(16) 0.0220(16) -0.0018(13) -0.0042(12) -0.0069(12)
C28 0.062(2) 0.0259(18) 0.032(2) -0.0029(15) -0.0178(17) -0.0072(16)
C29 0.0141(13) 0.0210(16) 0.0199(15) 0.0017(12) -0.0007(11) 0.0027(11)
C30 0.0296(16) 0.0357(17) 0.0194(16) 0.0065(14) 0.0027(13) 0.0070(14)
C31 0.0174(13) 0.0256(16) 0.0248(16) -0.0015(13) -0.0018(12) 0.0056(12)
C32 0.043(2) 0.0264(18) 0.045(2) -0.0035(16) -0.0110(16) 0.0176(15)
C33 0.0085(13) 0.050(2) 0.0217(16) -0.0037(14) 0.0000(11) 0.0011(13)
C34 0.0170(15) 0.100(3) 0.036(2) -0.018(2) 0.0043(14) 0.0082(18)
C35 0.0207(15) 0.0396(18) 0.0190(16) -0.0092(14) 0.0060(12) -0.0110(13)
C36 0.0223(15) 0.0320(17) 0.0230(17) -0.0093(14) 0.0026(12) -0.0103(13)
C37 0.0372(19) 0.0304(18) 0.048(2) -0.0022(16) 0.0062(16) 0.0000(15)
C38 0.0353(18) 0.0427(19) 0.0185(16) -0.0030(15) 0.0055(13) -0.0153(15)
C39 0.0213(16) 0.062(2) 0.0253(18) -0.0085(17) 0.0055(13) -0.0131(15)
C40 0.0306(19) 0.094(3) 0.037(2) -0.004(2) 0.0154(16) -0.0155(19)
C41 0.0142(14) 0.080(3) 0.0312(19) 0.0025(19) 0.0023(13) -0.0027(16)
C42 0.0207(15) 0.064(2) 0.0223(17) 0.0009(16) -0.0001(13) -0.0104(15)
C43 0.0317(18) 0.097(3) 0.030(2) 0.015(2) -0.0026(15) -0.007(2)
C90 0.129(6) 0.214(8) 0.083(4) -0.059(5) -0.008(4) 0.065(6)
C92 0.093(7) 0.216(12) 0.073(5) -0.063(6) -0.020(6) 0.086(9)
N1 0.0374(14) 0.0150(12) 0.0129(12) 0.0027(10) 0.0065(10) 0.0092(10)
N2 0.0223(12) 0.0164(12) 0.0131(12) 0.0011(10) 0.0026(9) 0.0033(9)
Si1 0.0235(4) 0.0341(5) 0.0249(5) -0.0106(4) 0.0120(3) -0.0131(4)
Ru1 0.01487(11) 0.01256(11) 0.01373(12) 0.00049(10) 0.00346(8) 0.00017(9)
C9 0.036(4) 0.026(3) 0.023(3) 0.006(3) 0.002(3) -0.003(3)
C10 0.044(4) 0.039(4) 0.020(4) 0.004(3) 0.007(3) 0.003(3)
C9A 0.048(4) 0.043(4) 0.042(4) 0.024(4) 0.022(3) 0.009(3)
C10A 0.042(4) 0.029(4) 0.037(4) 0.010(3) -0.013(3) 0.000(3)
C91 0.113(9) 0.048(6) 0.36(2) -0.014(8) 0.132(12) 0.004(6)
C91A 0.052(10) 0.069(13) 0.041(9) -0.021(8) -0.009(7) -0.019(8)

loop_
_atom_type_symbol
_atom_type_description
_atom_type_scat_dispersion_real
_atom_type_scat_dispersion_imag
_atom_type_scat_source
C C 0.0033 0.0016 'International Tables Vol C Tables 4.2.6.8 and 6.1.1.4'
H H 0.0000 0.0000 'International Tables Vol C Tables 4.2.6.8 and 6.1.1.4'
N N 0.0061 0.0033 'International Tables Vol C Tables 4.2.6.8 and 6.1.1.4'
Si Si 0.0817 0.0704 'International Tables Vol C Tables 4.2.6.8 and 6.1.1.4'
Ru Ru -1.2594 0.8363 'International Tables Vol C Tables 4.2.6.8 and 6.1.1.4'

loop_
_geom_angle_atom_site_label_1
_geom_angle_atom_site_label_2
_geom_angle_atom_site_label_3
_geom_angle
_geom_angle_site_symmetry_1
_geom_angle_site_symmetry_3
N2 C1 N1 103.4(2) . .
N2 C1 Ru1 118.06(18) . .
N1 C1 Ru1 137.74(19) . .
C3 C2 C7 124.1(2) . .
C3 C2 N2 111.0(2) . .
C7 C2 N2 124.8(2) . .
C4 C3 C2 115.9(2) . .
C4 C3 Ru1 126.9(2) . .
C2 C3 Ru1 116.86(18) . .
C5 C4 C3 121.5(3) . .
C5 C4 H4 119.3 . .
C3 C4 H4 119.3 . .
C4 C5 C6 120.2(3) . .
C4 C5 H5 119.9 . .
C6 C5 H5 119.9 . .
C5 C6 C7 121.8(2) . .
C5 C6 H6 119.1 . .
C7 C6 H6 119.1 . .
C6 C7 C2 115.7(2) . .
C6 C7 C8 119.2(2) . .
C2 C7 C8 125.0(3) . .
C10A C8 C7 113.1(4) . .
C9 C8 C7 113.6(3) . .
C9 C8 C10 112.7(4) . .
C7 C8 C10 116.5(3) . .
C10A C8 C9A 112.1(5) . .
C7 C8 C9A 107.1(3) . .
C9 C8 H8 100(3) . .
C7 C8 H8 110(2) . .
C10 C8 H8 102(3) . .
C10A C8 H8A 120(5) . .
C7 C8 H8A 102(5) . .
C9A C8 H8A 102(5) . .
C12 C11 N2 106.4(2) . .
C12 C11 H11 126.8 . .
N2 C11 H11 126.8 . .
C11 C12 N1 108.4(2) . .
C11 C12 H12 125.8 . .
N1 C12 H12 125.8 . .
C21 C13 C14 122.2(3) . .
C21 C13 N1 117.6(3) . .
C14 C13 N1 120.0(3) . .
C18 C14 C13 117.1(3) . .
C18 C14 C15 119.9(3) . .
C13 C14 C15 122.9(3) . .
C14 C15 C16 112.3(3) . .
C14 C15 C17 110.9(3) . .
C16 C15 C17 109.9(3) . .
C14 C15 H15 107.9 . .
C16 C15 H15 107.9 . .
C17 C15 H15 107.9 . .
C15 C16 H16A 109.5 . .
C15 C16 H16B 109.5 . .
H16A C16 H16B 109.5 . .
C15 C16 H16C 109.5 . .
H16A C16 H16C 109.5 . .
H16B C16 H16C 109.5 . .
C15 C17 H17A 109.5 . .
C15 C17 H17B 109.5 . .
H17A C17 H17B 109.5 . .
C15 C17 H17C 109.5 . .
H17A C17 H17C 109.5 . .
H17B C17 H17C 109.5 . .
C19 C18 C14 121.6(3) . .
C19 C18 H18 119.2 . .
C14 C18 H18 119.2 . .
C18 C19 C20 120.4(3) . .
C18 C19 H19 119.8 . .
C20 C19 H19 119.8 . .
C19 C20 C21 121.2(3) . .
C19 C20 H20 119.4 . .
C21 C20 H20 119.4 . .
C20 C21 C13 117.4(3) . .
C20 C21 C22 118.9(3) . .
C13 C21 C22 123.6(3) . .
C21 C22 C24 111.6(3) . .
C21 C22 C23 111.8(3) . .
C24 C22 C23 109.6(3) . .
C21 C22 H22 107.9 . .
C24 C22 H22 107.9 . .
C23 C22 H22 107.9 . .
C22 C23 H23A 109.5 . .
C22 C23 H23B 109.5 . .
H23A C23 H23B 109.5 . .
C22 C23 H23C 109.5 . .
H23A C23 H23C 109.5 . .
H23B C23 H23C 109.5 . .
C22 C24 H24A 109.5 . .
C22 C24 H24B 109.5 . .
H24A C24 H24B 109.5 . .
C22 C24 H24C 109.5 . .
H24A C24 H24C 109.5 . .
H24B C24 H24C 109.5 . .
C33 C25 C27 108.2(2) . .
C33 C25 C26 125.3(3) . .
C27 C25 C26 126.2(3) . .
C33 C25 Ru1 73.82(16) . .
C27 C25 Ru1 70.92(15) . .
C26 C25 Ru1 126.0(2) . .
C25 C26 H26A 109.5 . .
C25 C26 H26B 109.5 . .
H26A C26 H26B 109.5 . .
C25 C26 H26C 109.5 . .
H26A C26 H26C 109.5 . .
H26B C26 H26C 109.5 . .
C29 C27 C25 107.3(2) . .
C29 C27 C28 125.3(3) . .
C25 C27 C28 126.3(3) . .
C29 C27 Ru1 72.22(15) . .
C25 C27 Ru1 71.80(15) . .
C28 C27 Ru1 130.8(2) . .
C27 C28 H28A 109.5 . .
C27 C28 H28B 109.5 . .
H28A C28 H28B 109.5 . .
C27 C28 H28C 109.5 . .
H28A C28 H28C 109.5 . .
H28B C28 H28C 109.5 . .
C27 C29 C31 109.0(2) . .
C27 C29 C30 123.9(2) . .
C31 C29 C30 126.4(2) . .
C27 C29 Ru1 70.90(15) . .
C31 C29 Ru1 73.13(15) . .
C30 C29 Ru1 129.75(18) . .
C29 C30 H30A 109.5 . .
C29 C30 H30B 109.5 . .
H30A C30 H30B 109.5 . .
C29 C30 H30C 109.5 . .
H30A C30 H30C 109.5 . .
H30B C30 H30C 109.5 . .
C33 C31 C29 107.0(2) . .
C33 C31 C32 125.6(3) . .
C29 C31 C32 126.9(3) . .
C33 C31 Ru1 72.18(15) . .
C29 C31 Ru1 70.17(14) . .
C32 C31 Ru1 129.1(2) . .
C31 C32 H32A 109.5 . .
C31 C32 H32B 109.5 . .
H32A C32 H32B 109.5 . .
C31 C32 H32C 109.5 . .
H32A C32 H32C 109.5 . .
H32B C32 H32C 109.5 . .
C25 C33 C31 108.5(3) . .
C25 C33 C34 126.1(3) . .
C31 C33 C34 125.1(3) . .
C25 C33 Ru1 69.80(16) . .
C31 C33 Ru1 71.58(14) . .
C34 C33 Ru1 129.9(2) . .
C33 C34 H34A 109.5 . .
C33 C34 H34B 109.5 . .
H34A C34 H34B 109.5 . .
C33 C34 H34C 109.5 . .
H34A C34 H34C 109.5 . .
H34B C34 H34C 109.5 . .
C42 C35 C36 117.7(3) . .
C42 C35 Si1 119.7(2) . .
C36 C35 Si1 122.4(2) . .
C38 C36 C35 120.5(3) . .
C38 C36 C37 118.2(3) . .
C35 C36 C37 121.4(3) . .
C36 C37 H37A 109.5 . .
C36 C37 H37B 109.5 . .
H37A C37 H37B 109.5 . .
C36 C37 H37C 109.5 . .
H37A C37 H37C 109.5 . .
H37B C37 H37C 109.5 . .
C39 C38 C36 121.6(3) . .
C39 C38 H38 119.2 . .
C36 C38 H38 119.2 . .
C41 C39 C38 118.2(3) . .
C41 C39 C40 121.3(3) . .
C38 C39 C40 120.5(3) . .
C39 C40 H40A 109.5 . .
C39 C40 H40B 109.5 . .
H40A C40 H40B 109.5 . .
C39 C40 H40C 109.5 . .
H40A C40 H40C 109.5 . .
H40B C40 H40C 109.5 . .
C39 C41 C42 121.7(3) . .
C39 C41 H41 119.2 . .
C42 C41 H41 119.2 . .
C41 C42 C35 120.4(3) . .
C41 C42 C43 117.4(3) . .
C35 C42 C43 122.2(3) . .
C42 C43 H43A 109.5 . .
C42 C43 H43B 109.5 . .
H43A C43 H43B 109.5 . .
C42 C43 H43C 109.5 . .
H43A C43 H43C 109.5 . .
H43B C43 H43C 109.5 . .
C91 C90 H90A 109.5 . .
C91 C90 H90B 109.5 . .
H90A C90 H90B 109.5 . .
C91 C90 H90C 109.5 . .
H90A C90 H90C 109.5 . .
H90B C90 H90C 109.5 . .
C91 C92 C91 180.0 . 3_575
C91A C92 C91A 180.0(9) 3_575 .
C1 N1 C12 110.2(2) . .
C1 N1 C13 128.1(2) . .
C12 N1 C13 120.3(2) . .
C1 N2 C11 111.4(2) . .
C1 N2 C2 115.9(2) . .
C11 N2 C2 132.4(2) . .
C35 Si1 Ru1 124.93(9) . .
C35 Si1 H2 103.8(12) . .
Ru1 Si1 H2 107.7(12) . .
C35 Si1 H3 98.8(12) . .
Ru1 Si1 H3 113.2(12) . .
H2 Si1 H3 106.8(17) . .
C1 Ru1 C3 76.53(10) . .
C1 Ru1 C27 106.26(10) . .
C3 Ru1 C27 142.13(10) . .
C1 Ru1 C25 101.80(11) . .
C3 Ru1 C25 104.85(10) . .
C27 Ru1 C25 37.28(10) . .
C1 Ru1 C29 138.65(10) . .
C3 Ru1 C29 141.95(10) . .
C27 Ru1 C29 36.89(10) . .
C25 Ru1 C29 61.41(10) . .
C1 Ru1 C31 162.94(10) . .
C3 Ru1 C31 105.27(10) . .
C27 Ru1 C31 61.66(10) . .
C25 Ru1 C31 61.20(11) . .
C29 Ru1 C31 36.70(9) . .
C1 Ru1 C33 128.55(11) . .
C3 Ru1 C33 87.00(10) . .
C27 Ru1 C33 61.26(10) . .
C25 Ru1 C33 36.38(11) . .
C29 Ru1 C33 60.65(10) . .
C31 Ru1 C33 36.24(10) . .
C1 Ru1 Si1 96.34(8) . .
C3 Ru1 Si1 70.64(7) . .
C27 Ru1 Si1 143.34(8) . .
C25 Ru1 Si1 159.76(9) . .
C29 Ru1 Si1 109.40(7) . .
C31 Ru1 Si1 100.25(7) . .
C33 Ru1 Si1 123.64(8) . .
C1 Ru1 H1 78.2(9) . .
C3 Ru1 H1 121.2(9) . .
C27 Ru1 H1 95.8(9) . .
C25 Ru1 H1 132.0(10) . .
C29 Ru1 H1 86.8(9) . .
C31 Ru1 H1 113.6(9) . .
C33 Ru1 H1 147.2(9) . .
Si1 Ru1 H1 60.7(9) . .
C8 C9 H9A 109.5 . .
C8 C9 H9B 109.5 . .
H9A C9 H9B 109.5 . .
C8 C9 H9C 109.5 . .
H9A C9 H9C 109.5 . .
H9B C9 H9C 109.5 . .
C8 C10 H10A 109.5 . .
C8 C10 H10B 109.5 . .
H10A C10 H10B 109.5 . .
C8 C10 H10C 109.5 . .
H10A C10 H10C 109.5 . .
H10B C10 H10C 109.5 . .
C8 C9A H9A1 109.5 . .
C8 C9A H9A2 109.5 . .
H9A1 C9A H9A2 109.5 . .
C8 C9A H9A3 109.5 . .
H9A1 C9A H9A3 109.5 . .
H9A2 C9A H9A3 109.5 . .
C8 C10A H10D 109.5 . .
C8 C10A H10E 109.5 . .
H10D C10A H10E 109.5 . .
C8 C10A H10F 109.5 . .
H10D C10A H10F 109.5 . .
H10E C10A H10F 109.5 . .
C92 C91 C90 130.2(8) . .
C92 C91 H91A 104.7 . .
C90 C91 H91A 104.7 . .
C92 C91 H91B 104.7 . .
C90 C91 H91B 104.7 . .
H91A C91 H91B 105.7 . .
C92 C91A C90 126.9(13) . .
C92 C91A H91C 105.6 . .
C90 C91A H91C 105.6 . .
C92 C91A H91D 105.6 . .
C90 C91A H91D 105.6 . .
H91C C91A H91D 106.1 . .

loop_
_geom_bond_atom_site_label_1
_geom_bond_atom_site_label_2
_geom_bond_distance
_geom_bond_site_symmetry_2
C1 N2 1.379(3) .
C1 N1 1.381(3) .
C1 Ru1 2.020(3) .
C2 C3 1.402(4) .
C2 C7 1.408(4) .
C2 N2 1.424(3) .
C3 C4 1.398(4) .
C3 Ru1 2.093(3) .
C4 C5 1.377(4) .
C4 H4 0.9500 .
C5 C6 1.383(4) .
C5 H5 0.9500 .
C6 C7 1.393(4) .
C6 H6 0.9500 .
C7 C8 1.526(4) .
C8 C10A 1.389(7) .
C8 C9 1.469(7) .
C8 C10 1.548(7) .
C8 C9A 1.629(7) .
C8 H8 1.08(5) .
C8 H8A 0.73(6) .
C11 C12 1.333(4) .
C11 N2 1.396(3) .
C11 H11 0.9500 .
C12 N1 1.393(3) .
C12 H12 0.9500 .
C13 C21 1.398(4) .
C13 C14 1.413(4) .
C13 N1 1.452(4) .
C14 C18 1.391(4) .
C14 C15 1.516(5) .
C15 C16 1.527(4) .
C15 C17 1.535(4) .
C15 H15 1.0000 .
C16 H16A 0.9800 .
C16 H16B 0.9800 .
C16 H16C 0.9800 .
C17 H17A 0.9800 .
C17 H17B 0.9800 .
C17 H17C 0.9800 .
C18 C19 1.369(5) .
C18 H18 0.9500 .
C19 C20 1.378(5) .
C19 H19 0.9500 .
C20 C21 1.398(4) .
C20 H20 0.9500 .
C21 C22 1.527(5) .
C22 C24 1.531(5) .
C22 C23 1.543(6) .
C22 H22 1.0000 .
C23 H23A 0.9800 .
C23 H23B 0.9800 .
C23 H23C 0.9800 .
C24 H24A 0.9800 .
C24 H24B 0.9800 .
C24 H24C 0.9800 .
C25 C33 1.421(4) .
C25 C27 1.434(4) .
C25 C26 1.495(4) .
C25 Ru1 2.249(3) .
C26 H26A 0.9800 .
C26 H26B 0.9800 .
C26 H26C 0.9800 .
C27 C29 1.421(4) .
C27 C28 1.496(4) .
C27 Ru1 2.237(3) .
C28 H28A 0.9800 .
C28 H28B 0.9800 .
C28 H28C 0.9800 .
C29 C31 1.432(4) .
C29 C30 1.505(4) .
C29 Ru1 2.255(3) .
C30 H30A 0.9800 .
C30 H30B 0.9800 .
C30 H30C 0.9800 .
C31 C33 1.429(4) .
C31 C32 1.494(4) .
C31 Ru1 2.294(3) .
C32 H32A 0.9800 .
C32 H32B 0.9800 .
C32 H32C 0.9800 .
C33 C34 1.498(4) .
C33 Ru1 2.302(3) .
C34 H34A 0.9800 .
C34 H34B 0.9800 .
C34 H34C 0.9800 .
C35 C42 1.405(4) .
C35 C36 1.410(4) .
C35 Si1 1.918(3) .
C36 C38 1.393(4) .
C36 C37 1.508(4) .
C37 H37A 0.9800 .
C37 H37B 0.9800 .
C37 H37C 0.9800 .
C38 C39 1.386(4) .
C38 H38 0.9500 .
C39 C41 1.381(5) .
C39 C40 1.515(4) .
C40 H40A 0.9800 .
C40 H40B 0.9800 .
C40 H40C 0.9800 .
C41 C42 1.398(4) .
C41 H41 0.9500 .
C42 C43 1.519(5) .
C43 H43A 0.9800 .
C43 H43B 0.9800 .
C43 H43C 0.9800 .
C90 C91 1.364(13) .
C90 C91A 1.367(14) .
C90 H90A 0.9800 .
C90 H90B 0.9800 .
C90 H90C 0.9800 .
C92 C91 1.298(13) .
C92 C91 1.298(13) 3_575
C92 C91A 1.333(16) 3_575
C92 C91A 1.333(16) .
Si1 Ru1 2.3958(8) .
Si1 H2 1.42(3) .
Si1 H3 1.40(3) .
Ru1 H1 1.56(3) .
C9 H9A 0.9800 .
C9 H9B 0.9800 .
C9 H9C 0.9800 .
C10 H10A 0.9800 .
C10 H10B 0.9800 .
C10 H10C 0.9800 .
C9A H9A1 0.9800 .
C9A H9A2 0.9800 .
C9A H9A3 0.9800 .
C10A H10D 0.9800 .
C10A H10E 0.9800 .
C10A H10F 0.9800 .
C91 H91A 0.9900 .
C91 H91B 0.9900 .
C91A H91C 0.9900 .
C91A H91D 0.9900 .
